data_1559294
loop_
_publ_author_name
'Kodama, Takuya'
'Kubo, Maiko'
'Shinji, Wataru'
'Ohkubo, Kei'
'Tobisu, Mamoru'

_publ_section_title
;
 Phenylene-bridged bis(benzimidazolium) (BBIm2+): a dicationic organic
 photoredox catalyst
;
_journal_name_full 'Chemical Science'
_journal_paper_doi 10.1039/D0SC03958F
_journal_year 2020
_chemical_formula_moiety '2(F6 P), C44 H32 N4'
_chemical_formula_sum 'C44 H32 F12 N4 P2'
_chemical_formula_weight 906.70
_space_group_crystal_system orthorhombic
_space_group_IT_number 73
_space_group_name_Hall '-I 2b 2c'
_space_group_name_H-M_alt 'I b c a'
_symmetry_Int_Tables_number 73
_atom_sites_solution_primary dual
_audit_creation_date 2019-04-18
_audit_creation_method
;
Olex2 1.2
(compiled 2018.05.29 svn.r3508 for OlexSys, GUI svn.r5506)
;
_audit_update_record
;
2020-03-23 deposited with the CCDC.	2020-10-07 downloaded from the CCDC.
;
_cell_angle_alpha 90
_cell_angle_beta 90
_cell_angle_gamma 90
_cell_formula_units_Z 8
_cell_length_a 17.9121(6)
_cell_length_b 22.9333(8)
_cell_length_c 22.1479(11)
_cell_measurement_reflns_used 5813
_cell_measurement_temperature 123
_cell_measurement_theta_max 28.4480
_cell_measurement_theta_min 2.3130
_cell_volume 9098.0(6)
_computing_cell_refinement 'CrysAlisPro 1.171.39.46e (Rigaku OD, 2018)'
_computing_data_collection 'CrysAlisPro 1.171.39.46e (Rigaku OD, 2018)'
_computing_data_reduction 'CrysAlisPro 1.171.39.46e (Rigaku OD, 2018)'
_computing_molecular_graphics 'Olex2 (Dolomanov et al., 2009)'
_computing_publication_material 'Olex2 (Dolomanov et al., 2009)'
_computing_structure_refinement 'olex2.refine (Bourhis et al., 2015)'
_computing_structure_solution 'ShelXT (Sheldrick, 2015)'
_diffrn_ambient_temperature 123
_diffrn_detector 'CCD plate'
_diffrn_detector_type HyPix
_diffrn_measured_fraction_theta_full 0.9980
_diffrn_measured_fraction_theta_max 0.8012
_diffrn_measurement_details
;
List of Runs (angles in degrees, time in seconds):

  # Type    Start    End  Width  t~exp~   \w     \q     \k     \f   Frames
#--------------------------------------------------------------------------
  1  \w     53.00  78.00   0.50  238.55    --    5.65  77.00 -60.00   50
  2  \w    -14.00  11.00   0.50  238.55    --    5.65  77.00 -60.00   50
  3  \w    -66.00 -31.00   0.50  238.55    --   -5.49 -41.00-176.00   70
  4  \w    -21.00   6.00   0.50  238.55    --   -5.49 -41.00-176.00   54
  5  \w    -26.00   5.00   0.50  238.55    --   -5.49 -99.00 120.00   62
  6  \w    -16.00  13.00   0.50  238.55    --    5.65 -99.00 150.00   58
;
_diffrn_measurement_device 'four-circle diffractometer'
_diffrn_measurement_device_type 'XtaLAB Synergy, Single source at offset/far, HyPix'
_diffrn_measurement_method '\w scans'
_diffrn_orient_matrix_type 'CrysAlisPro convention (1999,Acta A55,543-557)'
_diffrn_orient_matrix_UB_11 -0.0038336000
_diffrn_orient_matrix_UB_12 -0.0299883000
_diffrn_orient_matrix_UB_13 0.0071263000
_diffrn_orient_matrix_UB_21 -0.0202171000
_diffrn_orient_matrix_UB_22 0.0074841000
_diffrn_orient_matrix_UB_23 0.0264402000
_diffrn_orient_matrix_UB_31 -0.0338102000
_diffrn_orient_matrix_UB_32 -0.0010531000
_diffrn_orient_matrix_UB_33 -0.0166423000
_diffrn_radiation_monochromator mirror
_diffrn_radiation_probe x-ray
_diffrn_radiation_type 'Mo K\a'
_diffrn_radiation_wavelength 0.71073
_diffrn_reflns_av_R_equivalents 0.0737
_diffrn_reflns_av_unetI/netI 0.0646
_diffrn_reflns_limit_h_max 23
_diffrn_reflns_limit_h_min -22
_diffrn_reflns_limit_k_max 31
_diffrn_reflns_limit_k_min -28
_diffrn_reflns_limit_l_max 29
_diffrn_reflns_limit_l_min -23
_diffrn_reflns_number 25645
_diffrn_reflns_theta_full 31.1082
_diffrn_reflns_theta_max 31.11
_diffrn_reflns_theta_min 2.27
_diffrn_source 'micro-focus sealed X-ray tube'
_diffrn_source_type 'PhotonJet (Mo) X-ray Source'
_exptl_absorpt_coefficient_mu 0.180
_exptl_absorpt_correction_T_max 1.00000
_exptl_absorpt_correction_T_min 0.83621
_exptl_absorpt_correction_type multi-scan
_exptl_absorpt_process_details
;
CrysAlisPro 1.171.39.46e (Rigaku Oxford Diffraction, 2018)
Empirical absorption correction using spherical harmonics,
 implemented in SCALE3 ABSPACK scaling algorithm.
;
_exptl_crystal_colour colourless
_exptl_crystal_colour_primary colourless
_exptl_crystal_density_diffrn 1.3238
_exptl_crystal_description plate
_exptl_crystal_F_000 3700.2774
_exptl_crystal_size_max 0.158
_exptl_crystal_size_mid 0.131
_exptl_crystal_size_min 0.028
_refine_diff_density_max 2.3559
_refine_diff_density_min -1.0965
_refine_diff_density_rms 0.1387
_refine_ls_d_res_high 0.6878
_refine_ls_d_res_low 8.9560
_refine_ls_goodness_of_fit_ref 1.0321
_refine_ls_hydrogen_treatment mixed
_refine_ls_matrix_type full
_refine_ls_number_constraints 30
_refine_ls_number_parameters 285
_refine_ls_number_reflns 5875
_refine_ls_number_restraints 0
_refine_ls_restrained_S_all 1.0321
_refine_ls_R_factor_all 0.1396
_refine_ls_R_factor_gt 0.1005
_refine_ls_shift/su_max 0.0007
_refine_ls_shift/su_mean 0.0002
_refine_ls_structure_factor_coef Fsqd
_refine_ls_weighting_details 'w=1/[\s^2^(Fo^2^)+(0.1244P)^2^+37.9799P] where P=(Fo^2^+2Fc^2^)/3'
_refine_ls_weighting_scheme calc
_refine_ls_wR_factor_gt 0.2460
_refine_ls_wR_factor_ref 0.2714
_reflns_Friedel_coverage 0.0
_reflns_limit_h_max 23
_reflns_limit_h_min 0
_reflns_limit_k_max 31
_reflns_limit_k_min 0
_reflns_limit_l_max 29
_reflns_limit_l_min 0
_reflns_number_gt 3887
_reflns_number_total 5875
_reflns_threshold_expression I>=2u(I)
_cod_data_source_file d0sc03958f2.cif
_cod_data_source_block 190412_MK_BBIPF6_MeCN_MeOH
_cod_database_code 1559294
_chemical_oxdiff_formula 'C44 H32 N4 P2 F12'
_chemical_oxdiff_usercomment 'C44 H32 N4 P2 F12'
_reflns_odcompleteness_completeness 99.80
_reflns_odcompleteness_iscentric 1
_reflns_odcompleteness_theta 26.32
_olex2_refinement_description
;
1. Fixed Uiso
 At 1.2 times of:
  All C(H) groups
2.a Aromatic/amide H refined with riding coordinates:
 C00C(H00C), C00G(H00G), C00I(H00I), C00K(H00K), C00M(H00M), C00N(H00N),
 C00O(H00O), C00P(H00P), C00Q(H00Q), C00R(H00R), C00S(H00S), C00T(H00T),
 C00U(H00U), C00V(H00V), C00W(H00W)
;
_olex2_submission_special_instructions 'No special instructions were received'
_oxdiff_exptl_absorpt_empirical_details
;
Empirical correction (ABSPACK) includes:
- Absorption correction using spherical harmonics
- Frame scaling
;
_oxdiff_exptl_absorpt_empirical_full_max 1.988
_oxdiff_exptl_absorpt_empirical_full_min 0.442

loop_
_space_group_symop_id
_space_group_symop_operation_xyz
1 x,y,z
2 x,-y,-z+1/2
3 -x+1/2,y,-z
4 -x,-y+1/2,z
5 -x,-y,-z
6 -x,y,z-1/2
7 x-1/2,-y,z
8 x,y-1/2,-z
9 x+1/2,y+1/2,z+1/2
10 x+1/2,-y+1/2,-z+1
11 -x+1,y+1/2,-z+1/2
12 -x+1/2,-y+1,z+1/2
13 -x+1/2,-y+1/2,-z+1/2
14 -x+1/2,y+1/2,z
15 x,-y+1/2,z+1/2
16 x+1/2,y,-z+1/2

loop_
_atom_site_label
_atom_site_type_symbol
_atom_site_fract_x
_atom_site_fract_y
_atom_site_fract_z
_atom_site_U_iso_or_equiv
_atom_site_adp_type
_atom_site_occupancy
_atom_site_site_symmetry_order
_atom_site_refinement_flags_posn
_atom_site_refinement_flags_adp
_atom_site_refinement_flags_occupancy
P001 P 0.44167(7) 0.5 0.25 0.0340(3) Uani 1.000000 2 S T P
P002 P 0.75 0.35135(6) 0.5 0.0448(4) Uani 1.000000 2 S T P
F003 F 0.50267(15) 0.48190(14) 0.29732(14) 0.0684(9) Uani 1.000000 1 . . .
N004 N 0.63980(15) 0.46852(12) 0.37789(14) 0.0278(6) Uani 1.000000 1 . . .
N005 N 0.56222(15) 0.39480(12) 0.37629(13) 0.0273(6) Uani 1.000000 1 . . .
F006 F 0.66622(18) 0.35243(16) 0.4788(2) 0.0918(12) Uani 1.000000 1 . . .
F007 F 0.37921(16) 0.5209(2) 0.20355(17) 0.1034(16) Uani 1.000000 1 . . .
F008 F 0.7703(2) 0.30193(17) 0.4538(2) 0.1043(15) Uani 1.000000 1 . . .
C009 C 0.49944(19) 0.35727(14) 0.38979(18) 0.0303(8) Uani 1.000000 1 . . .
C00A C 0.53676(18) 0.47304(14) 0.45297(16) 0.0268(7) Uani 1.000000 1 . . .
C00B C 0.57832(18) 0.44566(15) 0.40307(16) 0.0284(7) Uani 1.000000 1 . . .
C00C C 0.53864(19) 0.51317(15) 0.55305(17) 0.0291(7) Uani 1.000000 1 . . .
H00C H 0.56403(19) 0.52215(15) 0.58848(17) 0.0349(9) Uiso 1.000000 1 R . .
C00D C 0.66529(19) 0.43063(15) 0.33322(17) 0.0293(7) Uani 1.000000 1 . . .
C00E C 0.66714(19) 0.52689(16) 0.38955(17) 0.0308(8) Uani 1.000000 1 . . .
C00F C 0.61591(19) 0.38380(15) 0.33200(17) 0.0294(7) Uani 1.000000 1 . . .
C00G C 0.57548(19) 0.48596(15) 0.50578(18) 0.0311(8) Uani 1.000000 1 . . .
H00G H 0.62575(19) 0.47640(15) 0.50933(18) 0.0374(9) Uiso 1.000000 1 R . .
F00H F 0.4407(4) 0.43742(15) 0.2245(2) 0.134(2) Uani 1.000000 1 . . .
C00I C 0.7268(2) 0.43402(17) 0.29458(19) 0.0373(9) Uani 1.000000 1 . . .
H00I H 0.7597(2) 0.46536(17) 0.29528(19) 0.0448(11) Uiso 1.000000 1 R . .
F00J F 0.7304(3) 0.40055(18) 0.5469(2) 0.1266(19) Uani 1.000000 1 . . .
C00K C 0.4900(2) 0.33617(16) 0.4474(2) 0.0391(9) Uani 1.000000 1 . . .
H00K H 0.5226(2) 0.34639(16) 0.4784(2) 0.0469(11) Uiso 1.000000 1 R . .
C00L C 0.7395(2) 0.53461(17) 0.40880(19) 0.0358(8) Uani 1.000000 1 . . .
C00M C 0.6251(2) 0.33797(17) 0.29253(18) 0.0373(9) Uani 1.000000 1 . . .
H00M H 0.5919(2) 0.30681(17) 0.29151(18) 0.0447(10) Uiso 1.000000 1 R . .
C00N C 0.6190(2) 0.57336(17) 0.3813(2) 0.0392(9) Uani 1.000000 1 . . .
H00N H 0.5710(2) 0.56745(17) 0.3665(2) 0.0471(11) Uiso 1.000000 1 R . .
C00O C 0.4291(2) 0.29850(17) 0.4580(2) 0.0462(11) Uani 1.000000 1 . . .
H00O H 0.4207(2) 0.28412(17) 0.4967(2) 0.0554(13) Uiso 1.000000 1 R . .
C00P C 0.7354(2) 0.38794(18) 0.2554(2) 0.0442(10) Uani 1.000000 1 . . .
H00P H 0.7754(2) 0.38824(18) 0.2286(2) 0.0531(12) Uiso 1.000000 1 R . .
C00Q C 0.7635(2) 0.59085(18) 0.4222(2) 0.0433(10) Uani 1.000000 1 . . .
H00Q H 0.8121(2) 0.59699(18) 0.4355(2) 0.0520(12) Uiso 1.000000 1 R . .
C00R C 0.4512(2) 0.34313(16) 0.3430(2) 0.0387(9) Uani 1.000000 1 . . .
H00R H 0.4581(2) 0.35855(16) 0.3046(2) 0.0464(11) Uiso 1.000000 1 R . .
C00S C 0.6861(2) 0.34065(18) 0.2545(2) 0.0440(10) Uani 1.000000 1 . . .
H00S H 0.6947(2) 0.31021(18) 0.2277(2) 0.0527(12) Uiso 1.000000 1 R . .
C00T C 0.7156(2) 0.63748(18) 0.4160(2) 0.0478(11) Uani 1.000000 1 . . .
H00T H 0.7317(2) 0.67491(18) 0.4256(2) 0.0573(13) Uiso 1.000000 1 R . .
C00U C 0.3923(2) 0.30548(17) 0.3549(2) 0.0481(11) Uani 1.000000 1 . . .
H00U H 0.3595(2) 0.29547(17) 0.3241(2) 0.0577(13) Uiso 1.000000 1 R . .
C00V C 0.3822(2) 0.28287(16) 0.4116(3) 0.0524(13) Uani 1.000000 1 . . .
H00V H 0.3434(2) 0.25683(16) 0.4188(3) 0.0628(16) Uiso 1.000000 1 R . .
C00W C 0.6436(2) 0.62858(18) 0.3955(2) 0.0471(11) Uani 1.000000 1 . . .
H00W H 0.6115(2) 0.66018(18) 0.3913(2) 0.0565(13) Uiso 1.000000 1 R . .
H00L H 0.770(2) 0.5025(19) 0.4173(18) 0.035(11) Uiso 1.000000 1 . . .

loop_
_atom_site_aniso_label
_atom_site_aniso_U_11
_atom_site_aniso_U_22
_atom_site_aniso_U_33
_atom_site_aniso_U_12
_atom_site_aniso_U_13
_atom_site_aniso_U_23
P001 0.0230(6) 0.0394(8) 0.0396(7) -0.000000 -0.000000 0.0054(6)
P002 0.0376(8) 0.0258(7) 0.0711(11) -0.000000 -0.0248(7) 0.000000
F003 0.0381(14) 0.095(2) 0.0720(19) -0.0042(14) -0.0151(13) 0.0393(17)
N004 0.0204(13) 0.0239(14) 0.0391(16) -0.0001(11) 0.0029(11) 0.0054(12)
N005 0.0231(14) 0.0236(14) 0.0353(15) 0.0023(11) 0.0021(11) 0.0033(12)
F006 0.0484(18) 0.080(2) 0.147(3) 0.0089(15) -0.042(2) -0.019(2)
F007 0.0377(16) 0.183(4) 0.089(2) -0.016(2) -0.0241(16) 0.064(3)
F008 0.068(2) 0.089(3) 0.156(4) -0.0260(19) 0.031(2) -0.059(3)
C009 0.0218(16) 0.0167(15) 0.052(2) 0.0031(12) 0.0090(15) 0.0027(15)
C00A 0.0253(17) 0.0209(16) 0.0341(18) -0.0004(13) 0.0027(13) 0.0061(13)
C00B 0.0207(15) 0.0261(17) 0.0385(19) 0.0044(13) 0.0033(13) 0.0081(14)
C00C 0.0230(16) 0.0289(18) 0.0354(18) -0.0012(13) -0.0012(13) 0.0035(14)
C00D 0.0253(16) 0.0253(17) 0.0374(19) 0.0036(13) 0.0029(14) 0.0068(14)
C00E 0.0242(17) 0.0278(18) 0.0402(19) -0.0020(13) 0.0106(14) 0.0056(15)
C00F 0.0255(16) 0.0247(17) 0.0380(19) 0.0057(13) 0.0027(14) 0.0093(14)
C00G 0.0194(15) 0.0274(18) 0.047(2) 0.0009(13) 0.0031(14) 0.0050(15)
F00H 0.268(7) 0.0435(19) 0.091(3) -0.055(3) 0.018(3) -0.0089(19)
C00I 0.0284(18) 0.035(2) 0.048(2) 0.0020(15) 0.0121(16) 0.0102(17)
F00J 0.124(4) 0.092(3) 0.164(4) 0.030(3) -0.060(3) -0.076(3)
C00K 0.0292(19) 0.0260(18) 0.062(3) 0.0062(14) 0.0056(17) 0.0113(18)
C00L 0.0264(18) 0.0320(19) 0.049(2) -0.0005(15) 0.0031(15) 0.0074(17)
C00M 0.041(2) 0.0290(19) 0.042(2) 0.0046(16) 0.0050(16) 0.0027(16)
C00N 0.0265(18) 0.031(2) 0.060(3) -0.0018(15) 0.0098(17) 0.0078(18)
C00O 0.037(2) 0.030(2) 0.071(3) 0.0085(16) 0.019(2) 0.017(2)
C00P 0.041(2) 0.047(2) 0.045(2) 0.0056(18) 0.0207(18) 0.0083(19)
C00Q 0.029(2) 0.042(2) 0.059(3) -0.0100(16) 0.0021(17) 0.003(2)
C00R 0.0325(19) 0.0278(19) 0.056(2) 0.0007(15) 0.0051(17) -0.0038(17)
C00S 0.047(2) 0.035(2) 0.050(2) 0.0097(18) 0.0123(19) 0.0024(18)
C00T 0.047(2) 0.028(2) 0.068(3) -0.0111(17) 0.015(2) 0.003(2)
C00U 0.036(2) 0.0246(19) 0.084(3) -0.0013(16) 0.005(2) -0.012(2)
C00V 0.027(2) 0.0198(18) 0.111(4) 0.0008(15) 0.017(2) -0.001(2)
C00W 0.037(2) 0.029(2) 0.076(3) 0.0021(16) 0.018(2) 0.008(2)

loop_
_atom_type_symbol
_atom_type_scat_dispersion_real
_atom_type_scat_dispersion_imag
_atom_type_scat_Cromer_Mann_a1
_atom_type_scat_Cromer_Mann_a2
_atom_type_scat_Cromer_Mann_a3
_atom_type_scat_Cromer_Mann_a4
_atom_type_scat_Cromer_Mann_b1
_atom_type_scat_Cromer_Mann_b2
_atom_type_scat_Cromer_Mann_b3
_atom_type_scat_Cromer_Mann_b4
_atom_type_scat_Cromer_Mann_c
_atom_type_scat_source
_atom_type_scat_dispersion_source
H 0.00000 0.00000 0.49300 0.32291 0.14019 0.04081 10.51090 26.12570 3.14236 57.79970 0.0030380000826 'International Tables Volume C Table 6.1.1.4 (pp. 500-502)' 'Henke, Gullikson and Davis, At. Data and Nucl. Data Tables, 1993, 54, 2'
C 0.00347 0.00161 2.31000 1.02000 1.58860 0.86500 20.84390 10.20750 0.56870 51.65120 0.215599998832 'International Tables Volume C Table 6.1.1.4 (pp. 500-502)' 'Henke, Gullikson and Davis, At. Data and Nucl. Data Tables, 1993, 54, 2'
F 0.01794 0.01033 3.53920 2.64120 1.51700 1.02430 10.28250 4.29440 0.26150 26.14760 0.277599990368 'International Tables Volume C Table 6.1.1.4 (pp. 500-502)' 'Henke, Gullikson and Davis, At. Data and Nucl. Data Tables, 1993, 54, 2'
P 0.10434 0.09671 6.43450 4.17910 1.78000 1.49080 1.90670 27.15700 0.52600 68.16450 1.11489999294 'International Tables Volume C Table 6.1.1.4 (pp. 500-502)' 'Henke, Gullikson and Davis, At. Data and Nucl. Data Tables, 1993, 54, 2'
N 0.00653 0.00323 12.21260 3.13220 2.01250 1.16630 0.00570 9.89330 28.99750 0.58260 -11.5290002823 'International Tables Volume C Table 6.1.1.4 (pp. 500-502)' 'Henke, Gullikson and Davis, At. Data and Nucl. Data Tables, 1993, 54, 2'

loop_
_geom_angle_atom_site_label_1
_geom_angle_atom_site_label_2
_geom_angle_atom_site_label_3
_geom_angle
_geom_angle_site_symmetry_1
_geom_angle_site_symmetry_3
_geom_angle_publ_flag
F003 P001 F003 91.8(2) 2_565 . ?
F007 P001 F003 177.5(2) . . ?
F007 P001 F003 88.74(16) 2_565 . ?
F007 P001 F003 177.5(2) 2_565 2_565 ?
F007 P001 F003 88.74(16) . 2_565 ?
F007 P001 F007 90.8(2) . 2_565 ?
F00H P001 F003 90.6(2) . 2_565 ?
F00H P001 F003 90.3(3) . . ?
F00H P001 F003 90.3(3) 2_565 2_565 ?
F00H P001 F003 90.6(2) 2_565 . ?
F00H P001 F007 92.1(3) 2_565 2_565 ?
F00H P001 F007 87.0(3) 2_565 . ?
F00H P001 F007 87.0(3) . 2_565 ?
F00H P001 F007 92.1(3) . . ?
F00H P001 F00H 178.7(5) 2_565 . ?
F006 P002 F006 178.2(3) 3_656 . ?
F008 P002 F006 92.1(2) . . ?
F008 P002 F006 89.2(2) . 3_656 ?
F008 P002 F006 89.2(2) 3_656 . ?
F008 P002 F006 92.1(2) 3_656 3_656 ?
F008 P002 F008 87.5(4) 3_656 . ?
F00J P002 F006 90.3(2) . 3_656 ?
F00J P002 F006 88.5(2) 3_656 3_656 ?
F00J P002 F006 90.3(2) 3_656 . ?
F00J P002 F006 88.5(2) . . ?
F00J P002 F008 92.1(3) 3_656 . ?
F00J P002 F008 179.3(3) 3_656 3_656 ?
F00J P002 F008 92.1(3) . 3_656 ?
F00J P002 F008 179.3(3) . . ?
F00J P002 F00J 88.4(4) . 3_656 ?
C00D N004 C00B 108.7(3) . . ?
C00E N004 C00B 124.4(3) . . ?
C00E N004 C00D 126.3(3) . . ?
C00B N005 C009 126.4(3) . . ?
C00F N005 C009 124.9(3) . . ?
C00F N005 C00B 108.6(3) . . ?
C00K C009 N005 119.8(3) . . ?
C00R C009 N005 118.0(3) . . ?
C00R C009 C00K 122.3(3) . . ?
C00C C00A C00B 121.0(3) 5_666 . ?
C00G C00A C00B 118.0(3) . . ?
C00G C00A C00C 121.0(3) . 5_666 ?
N005 C00B N004 109.4(3) . . ?
C00A C00B N004 124.1(3) . . ?
C00A C00B N005 126.5(3) . . ?
H00C C00C C00A 120.3(2) . 5_666 ?
C00G C00C C00A 119.4(3) . 5_666 ?
C00G C00C H00C 120.3(2) . . ?
C00F C00D N004 106.7(3) . . ?
C00I C00D N004 131.2(3) . . ?
C00I C00D C00F 122.2(4) . . ?
C00L C00E N004 119.5(3) . . ?
C00N C00E N004 118.5(3) . . ?
C00N C00E C00L 121.9(4) . . ?
C00D C00F N005 106.5(3) . . ?
C00M C00F N005 131.8(3) . . ?
C00M C00F C00D 121.7(3) . . ?
C00C C00G C00A 119.6(3) . . ?
H00G C00G C00A 120.2(2) . . ?
H00G C00G C00C 120.2(2) . . ?
H00I C00I C00D 122.2(2) . . ?
C00P C00I C00D 115.6(4) . . ?
C00P C00I H00I 122.2(2) . . ?
H00K C00K C009 121.1(2) . . ?
C00O C00K C009 117.7(4) . . ?
C00O C00K H00K 121.1(3) . . ?
C00Q C00L C00E 118.5(4) . . ?
H00L C00L C00E 121(3) . . ?
H00L C00L C00Q 120(3) . . ?
H00M C00M C00F 121.7(2) . . ?
C00S C00M C00F 116.6(4) . . ?
C00S C00M H00M 121.7(3) . . ?
H00N C00N C00E 120.7(2) . . ?
C00W C00N C00E 118.6(4) . . ?
C00W C00N H00N 120.7(2) . . ?
H00O C00O C00K 119.7(3) . . ?
C00V C00O C00K 120.5(4) . . ?
C00V C00O H00O 119.7(3) . . ?
H00P C00P C00I 118.9(2) . . ?
C00S C00P C00I 122.3(4) . . ?
C00S C00P H00P 118.9(2) . . ?
H00Q C00Q C00L 119.8(2) . . ?
C00T C00Q C00L 120.4(4) . . ?
C00T C00Q H00Q 119.8(2) . . ?
H00R C00R C009 120.8(2) . . ?
C00U C00R C009 118.5(4) . . ?
C00U C00R H00R 120.8(3) . . ?
C00P C00S C00M 121.7(4) . . ?
H00S C00S C00M 119.1(3) . . ?
H00S C00S C00P 119.1(2) . . ?
H00T C00T C00Q 120.0(2) . . ?
C00W C00T C00Q 119.9(4) . . ?
C00W C00T H00T 120.0(2) . . ?
H00U C00U C00R 119.7(3) . . ?
C00V C00U C00R 120.6(4) . . ?
C00V C00U H00U 119.7(3) . . ?
C00U C00V C00O 120.4(4) . . ?
H00V C00V C00O 119.8(3) . . ?
H00V C00V C00U 119.8(3) . . ?
C00T C00W C00N 120.6(4) . . ?
H00W C00W C00N 119.7(2) . . ?
H00W C00W C00T 119.7(2) . . ?

loop_
_geom_bond_atom_site_label_1
_geom_bond_atom_site_label_2
_geom_bond_distance
_geom_bond_site_symmetry_2
_geom_bond_publ_flag
P001 F003 1.570(3) . ?
P001 F003 1.570(3) 2_565 ?
P001 F007 1.594(3) . ?
P001 F007 1.594(3) 2_565 ?
P001 F00H 1.542(3) 2_565 ?
P001 F00H 1.542(3) . ?
P002 F006 1.573(3) . ?
P002 F006 1.573(3) 3_656 ?
P002 F008 1.569(4) 3_656 ?
P002 F008 1.569(4) . ?
P002 F00J 1.573(4) . ?
P002 F00J 1.573(4) 3_656 ?
N004 C00B 1.341(4) . ?
N004 C00D 1.394(5) . ?
N004 C00E 1.449(4) . ?
N005 C009 1.447(4) . ?
N005 C00B 1.340(5) . ?
N005 C00F 1.397(4) . ?
C009 C00K 1.376(6) . ?
C009 C00R 1.388(6) . ?
C00A C00B 1.473(5) . ?
C00A C00C 1.393(5) 5_666 ?
C00A C00G 1.392(5) . ?
C00C H00C 0.9300 . ?
C00C C00G 1.386(5) . ?
C00D C00F 1.392(5) . ?
C00D C00I 1.397(5) . ?
C00E C00L 1.376(5) . ?
C00E C00N 1.383(5) . ?
C00F C00M 1.377(5) . ?
C00G H00G 0.9300 . ?
C00I H00I 0.9300 . ?
C00I C00P 1.376(6) . ?
C00K H00K 0.9300 . ?
C00K C00O 1.410(5) . ?
C00L C00Q 1.392(5) . ?
C00L H00L 0.94(4) . ?
C00M H00M 0.9300 . ?
C00M C00S 1.381(6) . ?
C00N H00N 0.9300 . ?
C00N C00W 1.378(6) . ?
C00O H00O 0.9300 . ?
C00O C00V 1.375(7) . ?
C00P H00P 0.9300 . ?
C00P C00S 1.398(6) . ?
C00Q H00Q 0.9300 . ?
C00Q C00T 1.377(6) . ?
C00R H00R 0.9300 . ?
C00R C00U 1.387(6) . ?
C00S H00S 0.9300 . ?
C00T H00T 0.9300 . ?
C00T C00W 1.383(6) . ?
C00U H00U 0.9300 . ?
C00U C00V 1.372(7) . ?
C00V H00V 0.9300 . ?
C00W H00W 0.9300 . ?

loop_
_smtbx_masks_void_nr
_smtbx_masks_void_average_x
_smtbx_masks_void_average_y
_smtbx_masks_void_average_z
_smtbx_masks_void_volume
_smtbx_masks_void_count_electrons
_smtbx_masks_void_content
1 0.000 0.250 0.352 212.2 40.6 ?
2 0.000 0.250 0.852 212.2 40.5 ?
3 0.000 0.750 0.148 212.2 40.6 ?
4 0.000 0.750 0.648 212.2 40.5 ?
5 0.500 0.250 0.648 212.2 40.6 ?
6 0.500 0.250 0.148 212.2 40.5 ?
7 0.500 0.750 0.352 212.2 40.5 ?
8 0.500 0.750 0.852 212.2 40.6 ?
